data_7200166
loop_
_publ_author_name
'Hathwar, Venkatesha R.'
'Manivel, P.'
'Nawaz Khan, F.'
'Guru Row, T. N.'

_publ_section_title
;
 Evaluation of intermolecular interactions in thioisocoumarin derivatives:
 the role of the sulfur atom in generating packing motifs
;
_journal_coden_ASTM CRECF4
_journal_issue 2
_journal_name_full CrystEngComm
_journal_page_first 284
_journal_page_last 291
_journal_paper_doi 10.1039/b807896c
_journal_volume 11
_journal_year 2009
_chemical_compound_source 'see text'
_chemical_formula_moiety 'C16 H12 O2 S'
_chemical_formula_sum 'C16 H12 O2 S'
_chemical_formula_weight 268.33
_chemical_name_common 3-(4-methoxyphenyl)-1H-isochromene-1-thione
_space_group_IT_number 14
_symmetry_cell_setting monoclinic
_symmetry_Int_Tables_number 14
_symmetry_space_group_name_Hall '-P 2ybc'
_symmetry_space_group_name_H-M 'P 1 21/c 1'
_atom_sites_solution_hydrogens geom
_atom_sites_solution_primary direct
_atom_sites_solution_secondary difmap
_audit_creation_date 'Aug 07 17:24:12 2008'
_audit_creation_method ' SHELXL-97'
_audit_update_record
;
;
_cell_angle_alpha 90
_cell_angle_beta 96.149(3)
_cell_angle_gamma 90
_cell_formula_units_Z 4
_cell_length_a 7.5948(14)
_cell_length_b 10.988(2)
_cell_length_c 15.526(3)
_cell_measurement_reflns_used 928
_cell_measurement_temperature 290(2)
_cell_measurement_theta_max 26.71
_cell_measurement_theta_min 2.62
_cell_volume 1288.2(4)
_computing_cell_refinement 'Bruker SMART V5.628, (Bruker, 2004)'
_computing_data_collection 'Bruker SMART V5.628, (Bruker, 2004)'
_computing_data_reduction 'Bruker SAINT V6.45a, (Bruker, 2004)'
_computing_molecular_graphics 'Ortep-3 for Windows (Farrugia, 1997) and CAMERON (Watkin et al., 1993)'
_computing_publication_material 'PLATON (Spek, 1990)'
_computing_structure_refinement 'SHELXL-97 (Sheldrick, 1997)'
_computing_structure_solution 'SHELXTL V6.14 (Bruker, 2000)'
_diffrn_ambient_temperature 290(2)
_diffrn_measured_fraction_theta_full 0.998
_diffrn_measured_fraction_theta_max 0.998
_diffrn_measurement_device_type 'Bruker SMART CCD area detector'
_diffrn_measurement_method '\f and \w scans'
_diffrn_radiation_monochromator graphite
_diffrn_radiation_probe x-ray
_diffrn_radiation_source 'fine-focus sealed tube'
_diffrn_radiation_type MoK\a
_diffrn_radiation_wavelength 0.71073
_diffrn_reflns_av_R_equivalents 0.0231
_diffrn_reflns_av_sigmaI/netI 0.0219
_diffrn_reflns_limit_h_max 9
_diffrn_reflns_limit_h_min -9
_diffrn_reflns_limit_k_max 12
_diffrn_reflns_limit_k_min -13
_diffrn_reflns_limit_l_max 18
_diffrn_reflns_limit_l_min -18
_diffrn_reflns_number 9306
_diffrn_reflns_reduction_process
;
;
_diffrn_reflns_theta_full 25.50
_diffrn_reflns_theta_max 25.50
_diffrn_reflns_theta_min 2.28
_diffrn_standards_number 0
_exptl_absorpt_coefficient_mu 0.245
_exptl_absorpt_correction_T_max 0.9807
_exptl_absorpt_correction_T_min 0.9025
_exptl_absorpt_correction_type multi-scan
_exptl_absorpt_process_details '(SADABS; Sheldrick, 1996)'
_exptl_crystal_colour yellow
_exptl_crystal_density_diffrn 1.383
_exptl_crystal_density_method 'Not Measured'
_exptl_crystal_description block
_exptl_crystal_F_000 560
_exptl_crystal_size_max 0.29
_exptl_crystal_size_mid 0.22
_exptl_crystal_size_min 0.08
_refine_diff_density_max 0.173
_refine_diff_density_min -0.197
_refine_diff_density_rms 0.035
_refine_ls_extinction_method none
_refine_ls_goodness_of_fit_ref 1.030
_refine_ls_hydrogen_treatment refall
_refine_ls_matrix_type full
_refine_ls_number_parameters 220
_refine_ls_number_reflns 2389
_refine_ls_number_restraints 12
_refine_ls_restrained_S_all 1.055
_refine_ls_R_factor_all 0.0525
_refine_ls_R_factor_gt 0.0383
_refine_ls_shift/su_max 0.000
_refine_ls_shift/su_mean 0.000
_refine_ls_structure_factor_coef Fsqd
_refine_ls_weighting_details 'calc w=1/[\s^2^(Fo^2^)+(0.0547P)^2^+0.1537P] where P=(Fo^2^+2Fc^2^)/3'
_refine_ls_weighting_scheme calc
_refine_ls_wR_factor_gt 0.0960
_refine_ls_wR_factor_ref 0.1032
_reflns_number_gt 1850
_reflns_number_total 2389
_reflns_threshold_expression >2sigma(I)
_cod_data_source_file B807896c.txt
_cod_data_source_block vh3n_m
_cod_depositor_comments
;
The following automatic conversions were performed:
'_symmetry_cell_setting' value 'Monoclinic' changed to 'monoclinic'
according to '/home/saulius/struct/CIF-dictionaries/cif_core.dic'
dictionary named 'cif_core.dic' version 2.4.1 from 2010-06-29.

Automatic conversion script
Id: cif_fix_enum 1527 2010-12-29 10:47:43Z saulius 

 Replaced the incorrect bibliographical reference to the original
 publication with a proper one.
 
 Antanas Vaitkus,
 2019-09-17
;
_cod_original_sg_symbol_H-M 'P 21/c'
_cod_database_code 7200166

loop_
_symmetry_equiv_pos_site_id
_symmetry_equiv_pos_as_xyz
1 x,y,z
2 -x,1/2+y,1/2-z
3 -x,-y,-z
4 x,1/2-y,1/2+z

loop_
_atom_site_label
_atom_site_type_symbol
_atom_site_fract_x
_atom_site_fract_y
_atom_site_fract_z
_atom_site_U_iso_or_equiv
_atom_site_adp_type
_atom_site_occupancy
_atom_site_symmetry_multiplicity
_atom_site_calc_flag
_atom_site_refinement_flags
_atom_site_disorder_assembly
_atom_site_disorder_group
S1 S 0.08808(9) 0.34050(4) 1.02103(3) 0.0712(2) Uani 1 1 d . . .
O1 O 0.20393(16) 0.13455(10) 0.97464(7) 0.0461(3) Uani 1 1 d . . .
O2 O 0.4545(2) -0.17482(13) 0.66789(10) 0.0708(4) Uani 1 1 d . . .
C1 C 0.1455(2) 0.19794(16) 1.04142(11) 0.0452(4) Uani 1 1 d . . .
C2 C 0.2499(2) 0.01247(14) 0.97930(10) 0.0413(4) Uani 1 1 d . . .
C3 C 0.2391(2) -0.04893(16) 1.05298(12) 0.0463(4) Uani 1 1 d D . .
C4 C 0.1790(3) -0.05020(19) 1.20708(12) 0.0554(5) Uani 1 1 d D . .
C5 C 0.1307(3) 0.0107(2) 1.27784(13) 0.0601(5) Uani 1 1 d D . .
C6 C 0.0870(3) 0.1336(2) 1.27272(12) 0.0576(5) Uani 1 1 d D . .
C7 C 0.0895(3) 0.19460(18) 1.19576(11) 0.0507(5) Uani 1 1 d D . .
C8 C 0.1397(2) 0.13460(15) 1.12248(10) 0.0418(4) Uani 1 1 d . . .
C9 C 0.1856(2) 0.01050(15) 1.12811(10) 0.0439(4) Uani 1 1 d . . .
C10 C 0.3049(2) -0.03198(15) 0.89747(11) 0.0425(4) Uani 1 1 d . . .
C11 C 0.2971(2) 0.04057(16) 0.82431(11) 0.0473(4) Uani 1 1 d D . .
C12 C 0.3448(2) -0.00321(17) 0.74612(12) 0.0517(5) Uani 1 1 d D . .
C13 C 0.4048(2) -0.12151(17) 0.74119(13) 0.0518(5) Uani 1 1 d . . .
C14 C 0.4171(3) -0.19468(18) 0.81400(14) 0.0569(5) Uani 1 1 d D . .
C15 C 0.3668(2) -0.15162(16) 0.89075(13) 0.0517(5) Uani 1 1 d D . .
C16 C 0.4555(4) -0.1014(3) 0.59251(16) 0.0819(7) Uani 1 1 d D . .
H3 H 0.274(3) -0.1368(14) 1.0559(12) 0.061(5) Uiso 1 1 d D . .
H4 H 0.213(2) -0.1389(14) 1.2081(12) 0.059(5) Uiso 1 1 d D . .
H5 H 0.125(3) -0.0325(17) 1.3333(10) 0.067(6) Uiso 1 1 d D . .
H6 H 0.052(3) 0.1808(17) 1.3232(12) 0.074(6) Uiso 1 1 d D . .
H7 H 0.051(2) 0.2823(15) 1.1888(13) 0.068(6) Uiso 1 1 d D . .
H11 H 0.253(2) 0.1292(14) 0.8270(12) 0.061(5) Uiso 1 1 d D . .
H12 H 0.330(2) 0.0534(17) 0.6949(11) 0.067(6) Uiso 1 1 d D . .
H14 H 0.462(2) -0.2803(15) 0.8101(13) 0.072(6) Uiso 1 1 d D . .
H15 H 0.377(3) -0.2066(18) 0.9424(12) 0.074(6) Uiso 1 1 d D . .
H16A H 0.516(4) -0.155(2) 0.5490(16) 0.131(11) Uiso 1 1 d D . .
H16B H 0.325(2) -0.085(2) 0.5654(14) 0.089(8) Uiso 1 1 d D . .
H16C H 0.529(3) -0.0211(19) 0.6040(17) 0.112(9) Uiso 1 1 d D . .

loop_
_atom_site_aniso_label
_atom_site_aniso_U_11
_atom_site_aniso_U_22
_atom_site_aniso_U_33
_atom_site_aniso_U_23
_atom_site_aniso_U_13
_atom_site_aniso_U_12
S1 0.1242(5) 0.0413(3) 0.0512(3) 0.0029(2) 0.0240(3) 0.0200(3)
O1 0.0620(8) 0.0355(6) 0.0411(6) -0.0022(5) 0.0082(5) 0.0053(5)
O2 0.0770(10) 0.0671(9) 0.0716(10) -0.0281(8) 0.0229(8) -0.0005(7)
C1 0.0523(10) 0.0410(9) 0.0425(9) -0.0048(7) 0.0053(8) -0.0008(7)
C2 0.0379(9) 0.0349(9) 0.0499(10) -0.0020(7) -0.0002(7) -0.0007(7)
C3 0.0447(10) 0.0370(9) 0.0566(11) 0.0011(8) 0.0020(8) 0.0023(7)
C4 0.0568(12) 0.0543(12) 0.0541(11) 0.0120(9) 0.0017(9) -0.0028(9)
C5 0.0604(12) 0.0736(14) 0.0454(11) 0.0147(10) 0.0019(9) -0.0149(10)
C6 0.0618(12) 0.0684(13) 0.0428(10) -0.0036(9) 0.0073(9) -0.0113(10)
C7 0.0565(12) 0.0524(11) 0.0434(10) -0.0030(8) 0.0059(8) -0.0047(9)
C8 0.0411(9) 0.0429(9) 0.0405(9) -0.0005(7) 0.0002(7) -0.0044(7)
C9 0.0378(9) 0.0458(10) 0.0469(9) 0.0050(8) -0.0012(7) -0.0054(7)
C10 0.0360(9) 0.0383(9) 0.0526(10) -0.0063(8) 0.0015(7) -0.0018(7)
C11 0.0486(10) 0.0391(9) 0.0549(11) -0.0056(8) 0.0095(8) 0.0006(8)
C12 0.0554(11) 0.0458(11) 0.0554(11) -0.0085(9) 0.0138(9) -0.0058(8)
C13 0.0424(10) 0.0500(10) 0.0638(12) -0.0191(9) 0.0102(8) -0.0052(8)
C14 0.0534(12) 0.0428(10) 0.0740(13) -0.0146(10) 0.0044(10) 0.0084(9)
C15 0.0535(11) 0.0414(10) 0.0591(11) -0.0018(9) 0.0009(9) 0.0058(8)
C16 0.094(2) 0.0929(19) 0.0623(15) -0.0259(14) 0.0237(14) -0.0102(16)

loop_
_atom_type_symbol
_atom_type_description
_atom_type_scat_dispersion_real
_atom_type_scat_dispersion_imag
_atom_type_scat_source
S S 0.1246 0.1234 'International Tables Vol C Tables 4.2.6.8 and 6.1.1.4'
O O 0.0106 0.0060 'International Tables Vol C Tables 4.2.6.8 and 6.1.1.4'
H H 0.0000 0.0000 'International Tables Vol C Tables 4.2.6.8 and 6.1.1.4'
C C 0.0033 0.0016 'International Tables Vol C Tables 4.2.6.8 and 6.1.1.4'

loop_
_geom_angle_atom_site_label_1
_geom_angle_atom_site_label_2
_geom_angle_atom_site_label_3
_geom_angle
_geom_angle_site_symmetry_1
_geom_angle_site_symmetry_3
_geom_angle_publ_flag
O1 C1 C8 117.40(15) . . ?
O1 C1 S1 116.17(12) . . ?
O1 C2 C10 111.81(14) . . ?
O2 C13 C14 115.52(17) . . ?
O2 C16 H16A 104.6(16) . . ?
O2 C16 H16C 112.7(15) . . ?
O2 C16 H16B 109.7(13) . . ?
O2 C13 C12 124.79(19) . . ?
C1 O1 C2 123.77(13) . . ?
C2 C3 C9 120.98(16) . . ?
C2 C3 H3 118.9(11) . . ?
C3 C2 O1 119.63(15) . . ?
C3 C2 C10 128.56(16) . . ?
C4 C5 C6 120.77(18) . . ?
C4 C9 C8 118.91(16) . . ?
C4 C9 C3 122.36(17) . . ?
C4 C5 H5 120.2(12) . . ?
C5 C4 C9 120.46(19) . . ?
C5 C4 H4 123.4(11) . . ?
C5 C6 H6 122.8(12) . . ?
C6 C7 C8 120.46(19) . . ?
C6 C7 H7 121.9(11) . . ?
C6 C5 H5 119.0(12) . . ?
C7 C6 C5 119.92(19) . . ?
C7 C6 H6 117.3(12) . . ?
C7 C8 C9 119.47(15) . . ?
C7 C8 C1 121.14(16) . . ?
C8 C1 S1 126.44(13) . . ?
C8 C9 C3 118.73(15) . . ?
C8 C7 H7 117.6(11) . . ?
C9 C3 H3 120.1(11) . . ?
C9 C4 H4 116.2(11) . . ?
C9 C8 C1 119.39(15) . . ?
C10 C11 C12 121.69(17) . . ?
C10 C11 H11 119.7(10) . . ?
C10 C15 H15 120.2(12) . . ?
C11 C10 C15 117.63(16) . . ?
C11 C10 C2 121.95(15) . . ?
C11 C12 H12 117.4(11) . . ?
C12 C11 H11 118.6(11) . . ?
C13 C12 C11 119.50(18) . . ?
C13 O2 C16 117.88(17) . . ?
C13 C12 H12 123.1(11) . . ?
C13 C14 H14 119.2(11) . . ?
C14 C15 C10 120.89(18) . . ?
C14 C15 H15 118.9(12) . . ?
C14 C13 C12 119.69(17) . . ?
C15 C14 C13 120.56(17) . . ?
C15 C14 H14 120.2(12) . . ?
C15 C10 C2 120.41(16) . . ?
H16A C16 H16B 107(2) . . ?
H16A C16 H16C 109(2) . . ?
H16B C16 H16C 113(2) . . ?

loop_
_geom_bond_atom_site_label_1
_geom_bond_atom_site_label_2
_geom_bond_distance
_geom_bond_site_symmetry_2
_geom_bond_publ_flag
S1 C1 1.6477(18) . ?
O1 C1 1.3621(19) . ?
O1 C2 1.3860(18) . ?
O2 C13 1.368(2) . ?
O2 C16 1.422(3) . ?
C1 C8 1.443(2) . ?
C2 C3 1.338(2) . ?
C2 C10 1.463(2) . ?
C3 C9 1.433(2) . ?
C3 H3 1.002(14) . ?
C4 C5 1.370(3) . ?
C4 C9 1.401(2) . ?
C4 H4 1.008(14) . ?
C5 C6 1.390(3) . ?
C5 H5 0.987(15) . ?
C6 C7 1.372(3) . ?
C6 H6 0.998(15) . ?
C7 C8 1.403(2) . ?
C7 H7 1.010(15) . ?
C8 C9 1.408(2) . ?
C10 C11 1.384(2) . ?
C10 C15 1.404(2) . ?
C11 C12 1.390(2) . ?
C11 H11 1.033(14) . ?
C12 C13 1.382(3) . ?
C12 H12 1.007(15) . ?
C13 C14 1.382(3) . ?
C14 C15 1.374(3) . ?
C14 H14 1.006(15) . ?
C15 H15 1.001(15) . ?
C16 H16A 1.040(18) . ?
C16 H16B 1.049(16) . ?
C16 H16C 1.051(17) . ?

loop_
_geom_torsion_atom_site_label_1
_geom_torsion_atom_site_label_2
_geom_torsion_atom_site_label_3
_geom_torsion_atom_site_label_4
_geom_torsion
_geom_torsion_site_symmetry_1
_geom_torsion_site_symmetry_2
_geom_torsion_site_symmetry_3
_geom_torsion_site_symmetry_4
_geom_torsion_publ_flag
S1 C1 C8 C7 -3.2(3) . . . . ?
S1 C1 C8 C9 176.97(14) . . . . ?
O1 C1 C8 C9 -3.0(2) . . . . ?
O1 C2 C3 C9 -1.8(2) . . . . ?
O1 C2 C10 C11 -4.4(2) . . . . ?
O1 C1 C8 C7 176.88(15) . . . . ?
O1 C2 C10 C15 176.12(15) . . . . ?
O2 C13 C14 C15 -178.47(17) . . . . ?
C1 O1 C2 C3 -0.6(2) . . . . ?
C1 C8 C9 C4 -179.82(16) . . . . ?
C1 O1 C2 C10 179.00(14) . . . . ?
C1 C8 C9 C3 0.8(2) . . . . ?
C2 C3 C9 C4 -177.71(16) . . . . ?
C2 C3 C9 C8 1.7(2) . . . . ?
C2 O1 C1 C8 3.0(2) . . . . ?
C2 O1 C1 S1 -176.96(12) . . . . ?
C2 C10 C11 C12 -178.16(15) . . . . ?
C2 C10 C15 C14 179.33(16) . . . . ?
C3 C2 C10 C11 175.19(17) . . . . ?
C3 C2 C10 C15 -4.3(3) . . . . ?
C4 C5 C6 C7 0.9(3) . . . . ?
C5 C6 C7 C8 -1.4(3) . . . . ?
C5 C4 C9 C8 -0.8(3) . . . . ?
C5 C4 C9 C3 178.61(17) . . . . ?
C6 C7 C8 C9 0.8(3) . . . . ?
C6 C7 C8 C1 -179.08(17) . . . . ?
C7 C8 C9 C4 0.3(2) . . . . ?
C7 C8 C9 C3 -179.09(16) . . . . ?
C9 C4 C5 C6 0.2(3) . . . . ?
C10 C2 C3 C9 178.64(15) . . . . ?
C10 C11 C12 C13 -1.2(3) . . . . ?
C11 C12 C13 O2 179.60(16) . . . . ?
C11 C12 C13 C14 -0.1(3) . . . . ?
C11 C10 C15 C14 -0.2(3) . . . . ?
C12 C13 C14 C15 1.3(3) . . . . ?
C13 C14 C15 C10 -1.1(3) . . . . ?
C15 C10 C11 C12 1.4(3) . . . . ?
C16 O2 C13 C14 -176.01(19) . . . . ?
C16 O2 C13 C12 4.2(3) . . . . ?

loop_
_cod_related_entry_id
_cod_related_entry_database
_cod_related_entry_code
1 ChemSpider 28474043
